data_4322820
loop_
_publ_author_name
'Jeffrey C. Bryan'
'Richard A. Sachleben'
'J\'er\^ome M. Lavis'
'Matthew C. Davis'
'John H. Burns'
'Benjamin P. Hay'

_publ_section_title
;
 Structural Aspects of Rubidium Ion Selectivity by Tribenzo-21-crown-71a
;
_journal_name_full 'Inorganic Chemistry'
_journal_page_first 2749
_journal_page_last 2755
_journal_paper_doi 10.1021/ic9714908
_journal_volume 37
_journal_year 1998
_chemical_formula_moiety '(C34 H44 O7 Rb 1+), (Cl 1-), 2.5(C4 H8 O2), 2(H2 O)'
_chemical_formula_sum 'C44 H68 Cl O14 Rb'
_chemical_formula_weight 941.90
_chemical_name_common
;bis(t-butylbenzo)benzo-21-crown-7 rubidium chloride complex,
 dioxane/water solvate
;
_chemical_name_systematic
; 
 ? 
;
_space_group_IT_number 2
_symmetry_cell_setting triclinic
_symmetry_space_group_name_Hall '-P 1'
_symmetry_space_group_name_H-M 'P -1'
_atom_sites_solution_hydrogens geom
_atom_sites_solution_primary direct
_atom_sites_solution_secondary difmap
_audit_creation_method SHELXL
_cell_angle_alpha 75.31(2)
_cell_angle_beta 80.01(2)
_cell_angle_gamma 69.09(2)
_cell_formula_units_Z 2
_cell_length_a 11.687(3)
_cell_length_b 12.800(4)
_cell_length_c 17.680(3)
_cell_measurement_reflns_used 25
_cell_measurement_temperature 163(2)
_cell_measurement_theta_max 14.5
_cell_measurement_theta_min 10.2
_cell_volume 2379.8(11)
_computing_cell_refinement 'CAD4-PC (Enraf-Nonius, 1993)'
_computing_data_collection 'CAD4-PC (Enraf-Nonius, 1993)'
_computing_data_reduction 'XCAD4 (Harms, 1993)'
_computing_molecular_graphics 'Siemens SHELXTL'
_computing_publication_material 'Siemens SHELXTL'
_computing_structure_refinement 'SHELXL-93 (Sheldrick, 1993)'
_computing_structure_solution 'SHELXS-86 (Sheldrick, 1990)'
_diffrn_ambient_temperature 163(2)
_diffrn_measurement_device 'Enraf Nonius CAD4'
_diffrn_measurement_method Omega-scans
_diffrn_radiation_monochromator graphite
_diffrn_radiation_source 'fine-focus sealed tube'
_diffrn_radiation_type MoK\a
_diffrn_radiation_wavelength 0.71073
_diffrn_reflns_av_R_equivalents 0.0318
_diffrn_reflns_av_sigmaI/netI 0.1044
_diffrn_reflns_limit_h_max 12
_diffrn_reflns_limit_h_min -13
_diffrn_reflns_limit_k_max 9
_diffrn_reflns_limit_k_min -15
_diffrn_reflns_limit_l_max 20
_diffrn_reflns_limit_l_min -21
_diffrn_reflns_number 9802
_diffrn_reflns_theta_max 24.99
_diffrn_reflns_theta_min 2.10
_diffrn_standards_decay_% 11.2
_diffrn_standards_interval_time 120
_diffrn_standards_number 3
_exptl_absorpt_coefficient_mu 1.158
_exptl_absorpt_correction_T_max 0.8967
_exptl_absorpt_correction_T_min 0.6801
_exptl_absorpt_correction_type empirical
_exptl_crystal_colour clear
_exptl_crystal_density_diffrn 1.314
_exptl_crystal_density_meas ?
_exptl_crystal_description plate
_exptl_crystal_F_000 996
_exptl_crystal_size_max 0.61
_exptl_crystal_size_mid 0.33
_exptl_crystal_size_min 0.16
_refine_diff_density_max 0.701
_refine_diff_density_min -0.531
_refine_diff_density_rms 0.073
_refine_ls_extinction_method none
_refine_ls_goodness_of_fit_all 1.027
_refine_ls_goodness_of_fit_obs 1.110
_refine_ls_hydrogen_treatment noref
_refine_ls_matrix_type full
_refine_ls_number_parameters 653
_refine_ls_number_reflns 7777
_refine_ls_number_restraints 60
_refine_ls_restrained_S_all 1.025
_refine_ls_restrained_S_obs 1.104
_refine_ls_R_factor_all 0.1178
_refine_ls_R_factor_obs 0.0521
_refine_ls_shift/esd_max -0.028
_refine_ls_shift/esd_mean 0.001
_refine_ls_structure_factor_coef Fsqd
_refine_ls_weighting_details 'w=1/[\s^2^(Fo^2^)+(0.0546P)^2^+2.5499P] where P=(Fo^2^+2Fc^2^)/3'
_refine_ls_weighting_scheme calc
_refine_ls_wR_factor_all 0.1397
_refine_ls_wR_factor_obs 0.1172
_reflns_number_observed 4927
_reflns_number_total 7779
_reflns_observed_criterion >2sigma(I)
_cod_data_source_file ic9714908_3.cif
_cod_data_source_block rbbb3
_cod_depositor_comments
;
The following automatic conversions were performed:

'_exptl_crystal_density_meas' value 'not measured' was changed to '?'
- the value is perceived as not measured.

Automatic conversion script
Id: cif_fix_values 3008 2015-01-20 13:52:24Z robertas 

The following automatic conversions were performed:

'_refine_ls_weighting_scheme' value 'calc
w=1/[\s^2^(Fo^2^)+(0.0546P)^2^+2.5499P] where P=(Fo^2^+2Fc^2^)/3' was
changed to 'calc'. New tag '_refine_ls_weighting_details' was
created. The value of the new tag was set to
'w=1/[\s^2^(Fo^2^)+(0.0546P)^2^+2.5499P] where P=(Fo^2^+2Fc^2^)/3'.

Automatic conversion script
Id: cif_fix_values 3143 2015-03-26 13:38:13Z robertas 
;
_cod_original_cell_volume 2379.8(10)
_cod_database_code 4322820

loop_
_symmetry_equiv_pos_as_xyz
'x, y, z'
'-x, -y, -z'

loop_
_atom_site_aniso_label
_atom_site_aniso_U_11
_atom_site_aniso_U_22
_atom_site_aniso_U_33
_atom_site_aniso_U_23
_atom_site_aniso_U_13
_atom_site_aniso_U_12
Rb 0.0331(3) 0.0333(3) 0.0280(3) -0.0056(2) -0.0037(2) -0.0124(2)
O14 0.129(19) 0.053(13) 0.027(11) 0.011(10) -0.002(12) -0.077(14)
ClA 0.038(5) 0.025(8) 0.075(7) -0.007(4) -0.019(5) 0.000(4)
ClB 0.050(8) 0.048(13) 0.068(7) -0.008(7) 0.009(6) -0.022(7)
ClC 0.040(6) 0.048(10) 0.065(9) -0.004(5) -0.004(5) -0.026(6)
ClD 0.032(13) 0.072(14) 0.054(15) -0.005(14) -0.012(10) -0.025(14)
O15A 0.033(11) 0.067(10) 0.052(14) -0.022(10) 0.006(10) -0.010(9)
O15B 0.026(13) 0.065(14) 0.051(15) -0.013(11) -0.012(10) -0.025(12)
O15C 0.037(11) 0.059(15) 0.050(14) -0.017(14) -0.014(10) -0.011(13)
O1 0.043(2) 0.028(2) 0.019(2) -0.0019(13) -0.0029(14) -0.0134(15)
O2 0.046(2) 0.027(2) 0.020(2) -0.0075(14) 0.0009(14) -0.0161(15)
O3 0.029(2) 0.036(2) 0.027(2) -0.013(2) -0.0009(14) -0.0083(14)
O4 0.029(2) 0.039(2) 0.038(2) -0.016(2) -0.0047(14) -0.0089(15)
O5 0.030(2) 0.036(2) 0.061(3) -0.010(2) -0.003(2) -0.016(2)
O6 0.034(2) 0.038(2) 0.029(2) 0.0036(15) -0.0101(14) -0.022(2)
O7 0.043(2) 0.036(2) 0.018(2) -0.0006(14) -0.0080(14) -0.023(2)
C1 0.030(2) 0.032(3) 0.020(3) -0.001(2) -0.004(2) -0.017(2)
C2 0.034(3) 0.035(3) 0.023(3) -0.009(2) -0.002(2) -0.019(2)
C3 0.041(3) 0.024(2) 0.024(3) 0.000(2) -0.002(2) -0.015(2)
C4 0.041(3) 0.042(3) 0.019(3) 0.002(2) 0.003(2) -0.022(2)
C5 0.036(3) 0.040(3) 0.027(3) -0.011(2) -0.003(2) -0.012(2)
C6 0.031(2) 0.030(3) 0.024(3) -0.006(2) -0.006(2) -0.009(2)
C7 0.042(3) 0.025(3) 0.031(3) -0.005(2) -0.010(2) -0.011(2)
C8 0.033(3) 0.035(3) 0.036(3) -0.012(2) -0.009(2) -0.008(2)
C9 0.036(3) 0.022(2) 0.023(3) -0.003(2) -0.002(2) -0.010(2)
C10 0.035(3) 0.018(2) 0.031(3) -0.005(2) -0.003(2) -0.008(2)
C11 0.050(3) 0.027(3) 0.026(3) -0.003(2) -0.011(2) -0.012(2)
C12 0.047(3) 0.026(3) 0.026(3) -0.007(2) -0.003(2) -0.006(2)
C13 0.043(3) 0.021(2) 0.032(3) -0.003(2) 0.002(2) -0.006(2)
C14 0.032(3) 0.026(2) 0.032(3) -0.006(2) -0.004(2) -0.006(2)
C15 0.040(3) 0.035(3) 0.052(3) -0.012(3) -0.013(2) -0.015(2)
C16 0.037(3) 0.036(3) 0.049(3) -0.008(2) -0.010(2) -0.022(2)
C17 0.028(3) 0.036(3) 0.044(3) -0.010(2) -0.005(2) -0.014(2)
C18 0.036(3) 0.045(3) 0.040(3) -0.002(2) -0.011(2) -0.025(2)
C19 0.026(2) 0.027(2) 0.024(3) -0.001(2) -0.005(2) -0.011(2)
C20 0.029(2) 0.024(2) 0.016(2) 0.001(2) 0.000(2) -0.008(2)
C21 0.032(2) 0.028(2) 0.022(3) -0.004(2) -0.005(2) -0.012(2)
C22 0.033(2) 0.026(2) 0.021(2) 0.000(2) -0.001(2) -0.010(2)
C23 0.041(3) 0.035(3) 0.021(3) 0.006(2) -0.010(2) -0.012(2)
C24 0.041(3) 0.043(3) 0.026(3) 0.000(2) -0.012(2) -0.021(3)
C25 0.043(3) 0.032(3) 0.018(2) 0.000(2) -0.007(2) -0.017(2)
C26 0.042(3) 0.025(3) 0.026(3) -0.006(2) -0.003(2) -0.010(2)
C27 0.041(3) 0.047(3) 0.041(3) -0.016(3) 0.006(2) -0.010(3)
C28 0.042(3) 0.058(4) 0.074(5) -0.017(3) -0.008(3) 0.001(3)
C29 0.060(4) 0.097(5) 0.062(5) -0.039(4) 0.012(3) -0.010(4)
C30 0.051(4) 0.070(4) 0.091(5) -0.030(4) 0.027(3) -0.031(3)
C31 0.045(3) 0.033(3) 0.023(3) 0.007(2) -0.004(2) -0.023(2)
C32 0.073(4) 0.033(3) 0.096(6) 0.003(3) 0.000(4) -0.023(3)
C33 0.091(5) 0.088(5) 0.028(3) 0.004(3) 0.000(3) -0.066(4)
C34 0.059(3) 0.053(3) 0.041(3) 0.008(3) -0.006(3) -0.037(3)
O8 0.041(2) 0.077(3) 0.048(3) -0.004(2) 0.015(2) -0.017(2)
C35 0.055(4) 0.081(5) 0.048(4) -0.005(4) 0.006(3) -0.021(4)
C36 0.083(5) 0.087(5) 0.047(4) -0.011(4) 0.017(4) -0.031(4)
O9 0.070(3) 0.091(4) 0.083(4) 0.005(3) -0.040(3) -0.024(3)
C37 0.101(5) 0.061(4) 0.063(5) 0.000(4) -0.031(4) -0.031(4)
C38 0.085(5) 0.098(6) 0.056(4) -0.011(4) -0.019(4) -0.025(4)
O10 0.085(4) 0.107(4) 0.085(4) -0.017(3) -0.043(3) -0.012(3)
C39 0.064(4) 0.072(5) 0.095(6) -0.030(5) -0.027(4) -0.009(4)
C40 0.059(4) 0.113(6) 0.057(5) -0.006(4) -0.011(3) -0.025(4)
O11 0.053(2) 0.064(3) 0.039(2) -0.014(2) 0.009(2) -0.025(2)
C41 0.057(10) 0.058(9) 0.070(10) -0.005(7) 0.013(8) -0.021(9)
C42 0.075(10) 0.060(10) 0.075(11) -0.007(9) 0.007(8) -0.041(8)
O12 0.115(11) 0.076(7) 0.047(6) -0.012(5) 0.034(6) -0.056(8)
C43 0.105(11) 0.043(7) 0.049(8) -0.007(6) -0.003(8) -0.028(8)
C44 0.077(9) 0.053(9) 0.048(8) -0.012(8) 0.003(6) -0.035(8)
C41A 0.037(10) 0.061(12) 0.057(12) -0.001(9) -0.008(8) -0.018(9)
C42A 0.058(11) 0.066(12) 0.066(13) -0.017(10) -0.005(10) -0.034(10)
O12A 0.076(10) 0.053(10) 0.083(15) -0.013(9) 0.038(9) -0.031(8)
C43A 0.093(16) 0.097(17) 0.043(11) -0.028(12) 0.015(11) -0.027(15)
C44A 0.050(11) 0.047(13) 0.043(12) -0.009(12) -0.004(9) -0.011(9)

loop_
_atom_site_label
_atom_site_type_symbol
_atom_site_fract_x
_atom_site_fract_y
_atom_site_fract_z
_atom_site_U_iso_or_equiv
_atom_site_thermal_displace_type
_atom_site_occupancy
_atom_site_calc_flag
_atom_site_refinement_flags
_atom_site_disorder_group
Rb Rb 0.67047(4) 0.65738(4) 0.63165(3) 0.03105(15) Uani 1 d . .
O14 O 0.7582(22) 0.8212(17) 0.5240(11) 0.061(6) Uani 0.18 d PU .
ClA Cl 1.1175(17) 0.8073(19) 0.5791(16) 0.048(4) Uani 0.39 d PU .
ClB Cl 1.1260(25) 0.7888(35) 0.5812(20) 0.056(5) Uani 0.29 d PU .
ClC Cl 1.1022(17) 0.8337(18) 0.6011(11) 0.049(3) Uani 0.23 d PU .
ClD Cl 1.1769(52) 0.9221(45) 0.4126(32) 0.051(7) Uani 0.09 d PU .
O15A O 1.1989(30) 0.9004(33) 0.3822(17) 0.052(5) Uani 0.36 d PU .
O15B O 1.1513(29) 0.9212(41) 0.3949(25) 0.043(6) Uani 0.27 d PU .
O15C O 1.1851(52) 0.8841(39) 0.4147(28) 0.048(6) Uani 0.27 d PU .
O16A O 0.9400(13) 0.9195(15) 0.4602(10) 0.048(5) Uiso 0.35 d P .
O16B O 0.9072(27) 0.9466(22) 0.4599(17) 0.040(7) Uiso 0.20 d P .
O16C O 0.8673(17) 0.9464(18) 0.5107(12) 0.044(5) Uiso 0.20 d P .
O16D O 0.8928(29) 0.9077(26) 0.4885(18) 0.046(7) Uiso 0.17 d P .
O1 O 0.6207(3) 0.5216(2) 0.5281(2) 0.0298(7) Uani 1 d . .
O2 O 0.5295(3) 0.7403(2) 0.4908(2) 0.0297(7) Uani 1 d . .
O3 O 0.4673(3) 0.8836(3) 0.5989(2) 0.0306(7) Uani 1 d . .
O4 O 0.6192(3) 0.8801(3) 0.6885(2) 0.0339(8) Uani 1 d . .
O5 O 0.8265(3) 0.6952(3) 0.7361(2) 0.0414(9) Uani 1 d . .
O6 O 0.8343(3) 0.4745(3) 0.7459(2) 0.0320(8) Uani 1 d . .
O7 O 0.7035(3) 0.4066(3) 0.6772(2) 0.0299(7) Uani 1 d . .
C1 C 0.6466(4) 0.5685(4) 0.4515(3) 0.0259(10) Uani 1 d . .
C2 C 0.5991(4) 0.6885(4) 0.4306(3) 0.0284(10) Uani 1 d . .
C3 C 0.6214(4) 0.7456(4) 0.3552(3) 0.0295(11) Uani 1 d . .
H3 H 0.5897(4) 0.8267(4) 0.3416(3) 0.035 Uiso 1 calc R .
C4 C 0.6902(4) 0.6837(4) 0.2996(3) 0.0339(11) Uani 1 d . .
H4 H 0.7059(4) 0.7227(4) 0.2476(3) 0.041 Uiso 1 calc R .
C5 C 0.7358(4) 0.5674(4) 0.3183(3) 0.0339(12) Uani 1 d . .
H5 H 0.7824(4) 0.5260(4) 0.2793(3) 0.041 Uiso 1 calc R .
C6 C 0.7144(4) 0.5085(4) 0.3948(3) 0.0286(11) Uani 1 d . .
H6 H 0.7466(4) 0.4274(4) 0.4077(3) 0.034 Uiso 1 calc R .
C7 C 0.4664(4) 0.8609(4) 0.4706(3) 0.0321(11) Uani 1 d . .
H7A H 0.4151(4) 0.8785(4) 0.4270(3) 0.039 Uiso 1 calc R .
H7B H 0.5264(4) 0.9026(4) 0.4537(3) 0.039 Uiso 1 calc R .
C8 C 0.3871(4) 0.8963(4) 0.5421(3) 0.0341(12) Uani 1 d . .
H8A H 0.3331(4) 0.9768(4) 0.5287(3) 0.041 Uiso 1 calc R .
H8B H 0.3347(4) 0.8474(4) 0.5633(3) 0.041 Uiso 1 calc R .
C9 C 0.4142(4) 0.9273(4) 0.6646(3) 0.0274(10) Uani 1 d . .
C10 C 0.4989(4) 0.9254(4) 0.7133(3) 0.0282(10) Uani 1 d . .
C11 C 0.4527(4) 0.9699(4) 0.7796(3) 0.0340(12) Uani 1 d . .
H11 H 0.5080(4) 0.9724(4) 0.8121(3) 0.041 Uiso 1 calc R .
C12 C 0.3265(4) 1.0116(4) 0.8000(3) 0.0347(12) Uani 1 d . .
H12 H 0.2977(4) 1.0396(4) 0.8471(3) 0.042 Uiso 1 calc R .
C13 C 0.2436(4) 1.0132(4) 0.7540(3) 0.0347(12) Uani 1 d . .
C14 C 0.2894(4) 0.9697(4) 0.6847(3) 0.0310(11) Uani 1 d . .
H14 H 0.2334(4) 0.9698(4) 0.6516(3) 0.037 Uiso 1 calc R .
C15 C 0.7089(4) 0.8861(4) 0.7316(3) 0.0395(13) Uani 1 d . .
H15A H 0.6885(4) 0.8626(4) 0.7887(3) 0.047 Uiso 1 calc R .
H15B H 0.7108(4) 0.9653(4) 0.7205(3) 0.047 Uiso 1 calc R .
C16 C 0.8289(4) 0.8085(4) 0.7066(3) 0.0374(12) Uani 1 d . .
H16A H 0.8430(4) 0.8237(4) 0.6486(3) 0.045 Uiso 1 calc R .
H16B H 0.8959(4) 0.8195(4) 0.7278(3) 0.045 Uiso 1 calc R .
C17 C 0.9399(4) 0.6081(4) 0.7272(3) 0.0345(12) Uani 1 d . .
H17A H 1.0065(4) 0.6251(4) 0.7442(3) 0.041 Uiso 1 calc R .
H17B H 0.9608(4) 0.6010(4) 0.6716(3) 0.041 Uiso 1 calc R .
C18 C 0.9241(4) 0.4999(4) 0.7778(3) 0.0375(12) Uani 1 d . .
H18A H 1.0034(4) 0.4365(4) 0.7782(3) 0.045 Uiso 1 calc R .
H18B H 0.8959(4) 0.5099(4) 0.8325(3) 0.045 Uiso 1 calc R .
C19 C 0.7816(4) 0.3975(4) 0.7934(3) 0.0255(10) Uani 1 d . .
C20 C 0.7088(4) 0.3631(4) 0.7560(2) 0.0243(10) Uani 1 d . .
C21 C 0.6495(4) 0.2881(4) 0.7985(3) 0.0266(10) Uani 1 d . .
H21 H 0.5999(4) 0.2654(4) 0.7729(3) 0.032 Uiso 1 calc R .
C22 C 0.6611(4) 0.2445(4) 0.8790(3) 0.0276(10) Uani 1 d . .
C23 C 0.7342(4) 0.2791(4) 0.9141(3) 0.0339(12) Uani 1 d . .
H23 H 0.7432(4) 0.2509(4) 0.9686(3) 0.041 Uiso 1 calc R .
C24 C 0.7946(4) 0.3538(4) 0.8716(3) 0.0345(12) Uani 1 d . .
H24 H 0.8457(4) 0.3749(4) 0.8971(3) 0.041 Uiso 1 calc R .
C25 C 0.6387(4) 0.3649(4) 0.6364(2) 0.0300(11) Uani 1 d . .
H25A H 0.5489(4) 0.3976(4) 0.6494(2) 0.036 Uiso 1 calc R .
H25B H 0.6628(4) 0.2806(4) 0.6523(2) 0.036 Uiso 1 calc R .
C26 C 0.6704(4) 0.3998(4) 0.5501(3) 0.0311(11) Uani 1 d . .
H26A H 0.7609(4) 0.3743(4) 0.5379(3) 0.037 Uiso 1 calc R .
H26B H 0.6353(4) 0.3641(4) 0.5205(3) 0.037 Uiso 1 calc R .
C27 C 0.1032(5) 1.0572(5) 0.7743(3) 0.0445(13) Uani 1 d . .
C28 C 0.0469(5) 1.1627(5) 0.7116(4) 0.062(2) Uani 1 d . .
H28A H -0.0423(6) 1.1918(20) 0.7240(13) 0.093 Uiso 1 calc R .
H28B H 0.0650(31) 1.1418(9) 0.6601(5) 0.093 Uiso 1 calc R .
H28C H 0.0822(27) 1.2221(13) 0.7104(16) 0.093 Uiso 1 calc R .
C29 C 0.0695(6) 1.0918(6) 0.8539(4) 0.075(2) Uani 1 d . .
H29A H 0.1000(35) 1.0244(9) 0.8954(4) 0.113 Uiso 1 calc R .
H29B H -0.0201(6) 1.1243(35) 0.8629(12) 0.113 Uiso 1 calc R .
H29C H 0.1070(33) 1.1490(27) 0.8544(9) 0.113 Uiso 1 calc R .
C30 C 0.0476(5) 0.9648(5) 0.7763(4) 0.069(2) Uani 1 d . .
H30A H -0.0416(7) 0.9941(14) 0.7888(25) 0.104 Uiso 1 calc R .
H30B H 0.0835(28) 0.8973(14) 0.8164(16) 0.104 Uiso 1 calc R .
H30C H 0.0654(33) 0.9439(26) 0.7249(8) 0.104 Uiso 1 calc R .
C31 C 0.5998(4) 0.1552(4) 0.9246(3) 0.0332(11) Uani 1 d . .
C32 C 0.6888(6) 0.0378(5) 0.9168(4) 0.070(2) Uani 1 d . .
H32A H 0.7638(17) 0.0231(16) 0.9411(23) 0.105 Uiso 1 calc R .
H32B H 0.7095(31) 0.0348(13) 0.8611(4) 0.105 Uiso 1 calc R .
H32C H 0.6505(16) -0.0203(5) 0.9433(23) 0.105 Uiso 1 calc R .
C33 C 0.5653(6) 0.1639(6) 1.0101(3) 0.063(2) Uani 1 d . .
H33A H 0.5196(31) 0.1115(24) 1.0361(6) 0.094 Uiso 1 calc R .
H33B H 0.5138(29) 0.2424(9) 1.0132(3) 0.094 Uiso 1 calc R .
H33C H 0.6401(6) 0.1433(32) 1.0361(6) 0.094 Uiso 1 calc R .
C34 C 0.4810(5) 0.1742(5) 0.8900(3) 0.0494(14) Uani 1 d . .
H34A H 0.4279(14) 0.2538(9) 0.8871(19) 0.074 Uiso 1 calc R .
H34B H 0.4383(17) 0.1232(21) 0.9235(11) 0.074 Uiso 1 calc R .
H34C H 0.5008(5) 0.1578(29) 0.8372(9) 0.074 Uiso 1 calc R .
O8 O 0.8975(3) 0.5485(4) 0.5489(2) 0.0598(11) Uani 1 d . .
C35 C 0.9811(6) 0.4363(6) 0.5739(4) 0.065(2) Uani 1 d . .
H35A H 0.9361(6) 0.3891(6) 0.6112(4) 0.078 Uiso 1 calc R .
H35B H 1.0450(6) 0.4411(6) 0.6019(4) 0.078 Uiso 1 calc R .
C36 C 1.0397(6) 0.3818(6) 0.5079(4) 0.075(2) Uani 1 d . .
H36A H 1.0996(6) 0.3056(6) 0.5268(4) 0.090 Uiso 1 calc R .
H36B H 0.9769(6) 0.3708(6) 0.4825(4) 0.090 Uiso 1 calc R .
O9 O 1.0252(4) 0.3708(4) 0.9627(3) 0.0824(15) Uani 1 d . .
C37 C 1.0370(7) 0.2684(6) 1.0192(4) 0.073(2) Uani 1 d . .
H37A H 1.0831(7) 0.2023(6) 0.9943(4) 0.088 Uiso 1 calc R .
H37B H 0.9543(7) 0.2631(6) 1.0392(4) 0.088 Uiso 1 calc R .
C38 C 1.1016(7) 0.2637(7) 1.0850(4) 0.080(2) Uani 1 d . .
H38A H 1.0530(7) 0.3269(7) 1.1121(4) 0.096 Uiso 1 calc R .
H38B H 1.1104(7) 0.1906(7) 1.1233(4) 0.096 Uiso 1 calc R .
O10 O 1.2210(5) 0.2733(5) 1.0568(3) 0.094(2) Uani 1 d . .
C39 C 1.2047(6) 0.3792(6) 1.0041(4) 0.076(2) Uani 1 d . .
H39A H 1.2854(6) 0.3897(6) 0.9849(4) 0.091 Uiso 1 calc R .
H39B H 1.1540(6) 0.4422(6) 1.0308(4) 0.091 Uiso 1 calc R .
C40 C 1.1420(6) 0.3809(7) 0.9366(4) 0.078(2) Uani 1 d . .
H40A H 1.1336(6) 0.4534(7) 0.8976(4) 0.094 Uiso 1 calc R .
H40B H 1.1925(6) 0.3170(7) 0.9107(4) 0.094 Uiso 1 calc R .
O11 O 0.4888(3) 0.6347(3) 0.7600(2) 0.0513(10) Uani 1 d . .
C41 C 0.3577(14) 0.6641(12) 0.7566(9) 0.065(4) Uani 0.59 d P 1
H41A H 0.3418(14) 0.6575(12) 0.7051(9) 0.078 Uiso 0.59 calc PR 1
H41B H 0.3151(14) 0.7440(12) 0.7627(9) 0.078 Uiso 0.59 calc PR 1
C42 C 0.3103(14) 0.5851(13) 0.8208(10) 0.068(4) Uani 0.59 d P 1
H42A H 0.2212(14) 0.6037(13) 0.8178(10) 0.081 Uiso 0.59 calc PR 1
H42B H 0.3523(14) 0.5056(13) 0.8138(10) 0.081 Uiso 0.59 calc PR 1
O12 O 0.3298(14) 0.5936(10) 0.8967(6) 0.078(3) Uani 0.59 d P 1
C43 C 0.4556(14) 0.5715(10) 0.8990(8) 0.066(3) Uani 0.59 d P 1
H43A H 0.5011(14) 0.4915(10) 0.8940(8) 0.079 Uiso 0.59 calc PR 1
H43B H 0.4694(14) 0.5798(10) 0.9505(8) 0.079 Uiso 0.59 calc PR 1
C44 C 0.5064(15) 0.6514(12) 0.8340(10) 0.056(4) Uani 0.59 d P 1
H44A H 0.4625(15) 0.7319(12) 0.8386(10) 0.068 Uiso 0.59 calc PR 1
H44B H 0.5949(15) 0.6341(12) 0.8381(10) 0.068 Uiso 0.59 calc PR 1
C41A C 0.3960(15) 0.6087(16) 0.7325(11) 0.053(4) Uani 0.41 d P 2
H41C H 0.4118(15) 0.5251(16) 0.7461(11) 0.064 Uiso 0.41 calc PR 2
H41D H 0.3976(15) 0.6338(16) 0.6746(11) 0.064 Uiso 0.41 calc PR 2
C42A C 0.2772(16) 0.6668(17) 0.7685(11) 0.059(4) Uani 0.41 d P 2
H42C H 0.2600(16) 0.7504(17) 0.7518(11) 0.071 Uiso 0.41 calc PR 2
H42D H 0.2130(16) 0.6479(17) 0.7502(11) 0.071 Uiso 0.41 calc PR 2
O12A O 0.2717(14) 0.6358(14) 0.8513(12) 0.074(5) Uani 0.41 d P 2
C43A C 0.3641(20) 0.6580(21) 0.8761(12) 0.079(6) Uani 0.41 d P 2
H43C H 0.3624(20) 0.6329(21) 0.9339(12) 0.095 Uiso 0.41 calc PR 2
H43D H 0.3479(20) 0.7417(21) 0.8631(12) 0.095 Uiso 0.41 calc PR 2
C44A C 0.4855(17) 0.6027(18) 0.8417(13) 0.048(5) Uani 0.41 d P 2
H44C H 0.5470(17) 0.6249(18) 0.8602(13) 0.058 Uiso 0.41 calc PR 2
H44D H 0.5062(17) 0.5186(18) 0.8582(13) 0.058 Uiso 0.41 calc PR 2

loop_
_atom_type_symbol
_atom_type_description
_atom_type_scat_dispersion_real
_atom_type_scat_dispersion_imag
_atom_type_scat_source
C C 0.0033 0.0016 'International Tables Vol C Tables 4.2.6.8 and 6.1.1.4'
H H 0.0000 0.0000 'International Tables Vol C Tables 4.2.6.8 and 6.1.1.4'
O O 0.0106 0.0060 'International Tables Vol C Tables 4.2.6.8 and 6.1.1.4'
Cl Cl 0.1484 0.1585 'International Tables Vol C Tables 4.2.6.8 and 6.1.1.4'
Rb Rb -0.9393 2.9676 'International Tables Vol C Tables 4.2.6.8 and 6.1.1.4'

loop_
_geom_angle_atom_site_label_1
_geom_angle_atom_site_label_2
_geom_angle_atom_site_label_3
_geom_angle
_geom_angle_site_symmetry_1
_geom_angle_site_symmetry_3
_geom_angle_publ_flag
O14 Rb O8 69.5(5) . . ?
O14 Rb O11 142.2(5) . . ?
O8 Rb O11 147.32(12) . . ?
O14 Rb O2 71.2(4) . . ?
O8 Rb O2 94.20(10) . . ?
O11 Rb O2 103.81(10) . . ?
O14 Rb O6 120.6(5) . . ?
O8 Rb O6 70.79(10) . . ?
O11 Rb O6 81.36(10) . . ?
O2 Rb O6 152.99(8) . . ?
O14 Rb O7 143.2(5) . . ?
O8 Rb O7 74.68(11) . . ?
O11 Rb O7 74.60(10) . . ?
O2 Rb O7 104.02(8) . . ?
O6 Rb O7 51.13(8) . . ?
O14 Rb O3 69.3(5) . . ?
O8 Rb O3 135.09(10) . . ?
O11 Rb O3 77.07(10) . . ?
O2 Rb O3 55.92(8) . . ?
O6 Rb O3 148.92(8) . . ?
O7 Rb O3 139.39(8) . . ?
O14 Rb O5 80.7(4) . . ?
O8 Rb O5 86.25(11) . . ?
O11 Rb O5 91.28(10) . . ?
O2 Rb O5 149.65(9) . . ?
O6 Rb O5 54.35(9) . . ?
O7 Rb O5 105.33(8) . . ?
O3 Rb O5 103.79(8) . . ?
O14 Rb O1 104.0(4) . . ?
O8 Rb O1 71.39(11) . . ?
O11 Rb O1 99.58(10) . . ?
O2 Rb O1 50.19(8) . . ?
O6 Rb O1 102.96(8) . . ?
O7 Rb O1 55.35(8) . . ?
O3 Rb O1 102.48(8) . . ?
O5 Rb O1 153.22(8) . . ?
O14 Rb O4 65.6(4) . . ?
O8 Rb O4 123.23(11) . . ?
O11 Rb O4 79.63(10) . . ?
O2 Rb O4 102.24(8) . . ?
O6 Rb O4 104.77(8) . . ?
O7 Rb O4 146.76(8) . . ?
O3 Rb O4 49.57(8) . . ?
O5 Rb O4 54.23(8) . . ?
O1 Rb O4 151.78(8) . . ?
C1 O1 C26 115.9(3) . . ?
C1 O1 Rb 108.2(2) . . ?
C26 O1 Rb 116.4(2) . . ?
C2 O2 C7 116.9(3) . . ?
C2 O2 Rb 109.7(2) . . ?
C7 O2 Rb 116.5(2) . . ?
C9 O3 C8 117.0(3) . . ?
C9 O3 Rb 113.7(2) . . ?
C8 O3 Rb 116.4(2) . . ?
C10 O4 C15 117.7(3) . . ?
C10 O4 Rb 111.8(2) . . ?
C15 O4 Rb 118.1(2) . . ?
C17 O5 C16 115.2(3) . . ?
C17 O5 Rb 102.4(3) . . ?
C16 O5 Rb 106.1(3) . . ?
C19 O6 C18 117.5(3) . . ?
C19 O6 Rb 114.8(2) . . ?
C18 O6 Rb 119.5(2) . . ?
C20 O7 C25 117.2(3) . . ?
C20 O7 Rb 113.5(2) . . ?
C25 O7 Rb 117.1(2) . . ?
O1 C1 C6 125.6(4) . . ?
O1 C1 C2 115.5(4) . . ?
C6 C1 C2 118.9(4) . . ?
O1 C1 Rb 51.4(2) . . ?
C6 C1 Rb 143.2(3) . . ?
C2 C1 Rb 77.2(3) . . ?
C3 C2 O2 124.8(4) . . ?
C3 C2 C1 120.7(4) . . ?
O2 C2 C1 114.5(4) . . ?
C3 C2 Rb 139.7(3) . . ?
O2 C2 Rb 49.6(2) . . ?
C1 C2 Rb 80.9(3) . . ?
C2 C3 C4 119.4(4) . . ?
C5 C4 C3 120.9(4) . . ?
C4 C5 C6 120.3(4) . . ?
C1 C6 C5 119.9(4) . . ?
O2 C7 C8 107.7(4) . . ?
O3 C8 C7 107.3(4) . . ?
O3 C9 C14 125.2(4) . . ?
O3 C9 C10 114.3(4) . . ?
C14 C9 C10 120.5(4) . . ?
O4 C10 C11 126.7(4) . . ?
O4 C10 C9 115.5(4) . . ?
C11 C10 C9 117.8(4) . . ?
C10 C11 C12 121.4(4) . . ?
C13 C12 C11 121.5(4) . . ?
C12 C13 C14 117.9(4) . . ?
C12 C13 C27 123.5(4) . . ?
C14 C13 C27 118.6(4) . . ?
C9 C14 C13 120.8(4) . . ?
O4 C15 C16 107.3(4) . . ?
O5 C16 C15 107.1(4) . . ?
O5 C16 Rb 52.2(2) . . ?
C15 C16 Rb 89.7(3) . . ?
O5 C17 C18 106.2(4) . . ?
O5 C17 Rb 55.2(2) . . ?
C18 C17 Rb 89.9(2) . . ?
O6 C18 C17 107.7(4) . . ?
C24 C19 O6 125.8(4) . . ?
C24 C19 C20 119.1(4) . . ?
O6 C19 C20 115.1(4) . . ?
O7 C20 C21 123.9(4) . . ?
O7 C20 C19 116.2(4) . . ?
C21 C20 C19 119.9(4) . . ?
C20 C21 C22 121.0(4) . . ?
C23 C22 C21 117.8(4) . . ?
C23 C22 C31 121.9(4) . . ?
C21 C22 C31 120.2(4) . . ?
C22 C23 C24 121.4(4) . . ?
C19 C24 C23 120.7(4) . . ?
O7 C25 C26 108.2(4) . . ?
O1 C26 C25 108.2(4) . . ?
C29 C27 C30 108.3(5) . . ?
C29 C27 C28 108.1(5) . . ?
C30 C27 C28 109.4(5) . . ?
C29 C27 C13 112.0(5) . . ?
C30 C27 C13 110.3(4) . . ?
C28 C27 C13 108.7(4) . . ?
C32 C31 C33 111.3(5) . . ?
C32 C31 C34 108.7(5) . . ?
C33 C31 C34 106.9(4) . . ?
C32 C31 C22 107.8(4) . . ?
C33 C31 C22 111.4(4) . . ?
C34 C31 C22 110.7(4) . . ?
C35 O8 C36 110.4(4) . 2_766 ?
C35 O8 Rb 126.6(3) . . ?
C36 O8 Rb 119.3(3) 2_766 . ?
O8 C35 C36 111.5(5) . . ?
O8 C36 C35 110.3(6) 2_766 . ?
C40 O9 C37 109.6(5) . . ?
O9 C37 C38 111.0(6) . . ?
O10 C38 C37 110.2(6) . . ?
C39 O10 C38 107.9(5) . . ?
O10 C39 C40 108.5(6) . . ?
O9 C40 C39 110.5(6) . . ?
C44A O11 C41A 110.6(12) . . ?
C44 O11 C41 107.6(10) . . ?
C44A O11 Rb 136.7(8) . . ?
C41A O11 Rb 107.8(8) . . ?
C44 O11 Rb 117.7(6) . . ?
C41 O11 Rb 127.5(6) . . ?
O11 C41 C42 109.1(12) . . ?
O12 C42 C41 111.6(12) . . ?
C43 O12 C42 108.6(11) . . ?
O12 C43 C44 112.6(12) . . ?
O11 C44 C43 107.8(10) . . ?
O11 C41A C42A 109.1(15) . . ?
O11 C41A Rb 49.7(6) . . ?
C42A C41A Rb 141.5(13) . . ?
O12A C42A C41A 111.9(16) . . ?
C43A O12A C42A 109.0(16) . . ?
O12A C43A C44A 114.0(16) . . ?
O11 C44A C43A 109.6(16) . . ?

loop_
_geom_bond_atom_site_label_1
_geom_bond_atom_site_label_2
_geom_bond_distance
_geom_bond_site_symmetry_2
_geom_bond_publ_flag
Rb O14 2.81(2) . ?
Rb O8 2.858(4) . ?
Rb O11 2.860(4) . ?
Rb O2 2.980(3) . ?
Rb O6 2.995(3) . ?
Rb O7 3.002(3) . ?
Rb O3 3.013(3) . ?
Rb O5 3.037(3) . ?
Rb O1 3.068(3) . ?
Rb O4 3.086(3) . ?
O1 C1 1.364(5) . ?
O1 C26 1.430(5) . ?
O2 C2 1.380(5) . ?
O2 C7 1.432(5) . ?
O3 C9 1.370(5) . ?
O3 C8 1.432(5) . ?
O4 C10 1.356(5) . ?
O4 C15 1.433(5) . ?
O5 C17 1.410(5) . ?
O5 C16 1.420(5) . ?
O6 C19 1.374(5) . ?
O6 C18 1.439(5) . ?
O7 C20 1.367(5) . ?
O7 C25 1.431(5) . ?
C1 C6 1.379(6) . ?
C1 C2 1.407(6) . ?
C2 C3 1.379(6) . ?
C3 C4 1.380(6) . ?
C4 C5 1.362(6) . ?
C5 C6 1.400(6) . ?
C7 C8 1.498(6) . ?
C9 C14 1.379(6) . ?
C9 C10 1.410(6) . ?
C10 C11 1.374(6) . ?
C11 C12 1.394(6) . ?
C12 C13 1.361(7) . ?
C13 C14 1.415(6) . ?
C13 C27 1.542(7) . ?
C15 C16 1.471(6) . ?
C17 C18 1.500(6) . ?
C19 C24 1.367(6) . ?
C19 C20 1.401(6) . ?
C20 C21 1.377(6) . ?
C21 C22 1.402(6) . ?
C22 C23 1.380(6) . ?
C22 C31 1.545(6) . ?
C23 C24 1.381(6) . ?
C25 C26 1.498(6) . ?
C27 C29 1.526(8) . ?
C27 C30 1.530(8) . ?
C27 C28 1.532(8) . ?
C31 C32 1.516(7) . ?
C31 C33 1.517(7) . ?
C31 C34 1.529(7) . ?
O8 C35 1.428(7) . ?
O8 C36 1.449(7) 2_766 ?
C35 C36 1.455(8) . ?
C36 O8 1.449(7) 2_766 ?
O9 C40 1.403(7) . ?
O9 C37 1.411(7) . ?
C37 C38 1.473(9) . ?
C38 O10 1.435(8) . ?
O10 C39 1.407(8) . ?
C39 C40 1.497(9) . ?
O11 C44A 1.40(2) . ?
O11 C41A 1.43(2) . ?
O11 C44 1.44(2) . ?
O11 C41 1.45(2) . ?
C41 C42 1.49(2) . ?
C42 O12 1.44(2) . ?
O12 C43 1.40(2) . ?
C43 C44 1.52(2) . ?
C41A C42A 1.44(2) . ?
C42A O12A 1.41(3) . ?
O12A C43A 1.37(3) . ?
C43A C44A 1.44(3) . ?

loop_
_geom_torsion_atom_site_label_1
_geom_torsion_atom_site_label_2
_geom_torsion_atom_site_label_3
_geom_torsion_atom_site_label_4
_geom_torsion
_geom_torsion_site_symmetry_1
_geom_torsion_site_symmetry_2
_geom_torsion_site_symmetry_3
_geom_torsion_site_symmetry_4
_geom_torsion_publ_flag
O1 C1 C2 O2 -2.2(5) . . . . ?
C1 C2 O2 C7 -172.5(4) . . . . ?
C2 O2 C7 C8 174.2(4) . . . . ?
O2 C7 C8 O3 67.8(4) . . . . ?
C7 C8 O3 C9 170.6(4) . . . . ?
C8 O3 C9 C10 -172.3(4) . . . . ?
O3 C9 C10 O4 -0.5(6) . . . . ?
C9 C10 O4 C15 174.1(4) . . . . ?
C10 O4 C15 C16 166.3(4) . . . . ?
O4 C15 C16 O5 -69.7(5) . . . . ?
C15 C16 O5 C17 -171.7(4) . . . . ?
C16 O5 C17 C18 167.1(4) . . . . ?
O5 C17 C18 O6 65.2(5) . . . . ?
C17 C18 O6 C19 -163.2(4) . . . . ?
C18 O6 C19 C20 -171.0(4) . . . . ?
O6 C19 C20 O7 2.5(5) . . . . ?
C19 C20 O7 C25 174.6(4) . . . . ?
C20 O7 C25 C26 -166.0(3) . . . . ?
O7 C25 C26 O1 -66.7(4) . . . . ?
C25 C26 O1 C1 176.9(3) . . . . ?
C26 O1 C1 C2 -179.0(4) . . . . ?
